data_7209104
loop_
_publ_author_name
'Singh, Ajnesh'
'Sharma, Raj P.'
'Aree, Thammarat'
'Venugopalan, Paloth'

_publ_section_title
;
 Water-mediated supramolecular architecture of Co(iii)--phenanthroline
 complexes: organizational control to 2D-layers and 3D-square cavities
 through substituted aryl carboxylate anions
;
_journal_issue 6
_journal_name_full CrystEngComm
_journal_page_first 1153
_journal_paper_doi 10.1039/c2ce26573g
_journal_volume 15
_journal_year 2013
_chemical_formula_sum 'C32 H28 Co N5 O11'
_chemical_formula_weight 717.52
_chemical_name_common
;carbonatobis(1,10-phenanthroline)cobalt(iii) 3-
nitrobenzoate.tetrahydrate
;
_chemical_name_systematic
;
carbonatobis(1,10-phenanthroline)cobalt(III)
3-nitrobenzoate.tetrahydrate
;
_space_group_IT_number 2
_symmetry_cell_setting triclinic
_symmetry_space_group_name_Hall '-P 1'
_symmetry_space_group_name_H-M 'P -1'
_atom_sites_solution_hydrogens geom
_atom_sites_solution_primary direct
_atom_sites_solution_secondary difmap
_audit_creation_method SHELXL-97
_cell_angle_alpha 79.683(5)
_cell_angle_beta 87.857(5)
_cell_angle_gamma 79.362(5)
_cell_formula_units_Z 2
_cell_length_a 10.3056(14)
_cell_length_b 12.0933(14)
_cell_length_c 12.9967(17)
_cell_measurement_reflns_used 2598
_cell_measurement_temperature 293(2)
_cell_measurement_theta_max 21.55
_cell_measurement_theta_min 2.56
_cell_volume 1566.2(3)
_computing_cell_refinement 'APEX2 (Bruker, 2007)'
_computing_data_collection 'APEX2 (Bruker, 2007)'
_computing_data_reduction 'APEX2 (Bruker, 2007)'
_computing_molecular_graphics 'XP (Siemens)'
_computing_publication_material SHELXL-97
_computing_structure_refinement 'SHELXL-97 (Sheldrick, 1997)'
_computing_structure_solution 'SHELXS-97 (Sheldrick, 1997)'
_diffrn_ambient_temperature 293(2)
_diffrn_detector_area_resol_mean 512
_diffrn_measured_fraction_theta_full 0.958
_diffrn_measured_fraction_theta_max 0.958
_diffrn_measurement_device_type 'Bruker KAPPA APEXII'
_diffrn_measurement_method 'combination of \w and \f'
_diffrn_radiation_monochromator graphite
_diffrn_radiation_source 'fine-focus sealed tube'
_diffrn_radiation_type MoK\a
_diffrn_radiation_wavelength 0.71073
_diffrn_reflns_av_R_equivalents 0.0716
_diffrn_reflns_av_sigmaI/netI 0.1048
_diffrn_reflns_limit_h_max 12
_diffrn_reflns_limit_h_min -12
_diffrn_reflns_limit_k_max 11
_diffrn_reflns_limit_k_min -14
_diffrn_reflns_limit_l_max 14
_diffrn_reflns_limit_l_min -15
_diffrn_reflns_number 12053
_diffrn_reflns_theta_full 25.00
_diffrn_reflns_theta_max 25.00
_diffrn_reflns_theta_min 1.74
_diffrn_standards_number 0
_exptl_absorpt_coefficient_mu 0.619
_exptl_absorpt_correction_T_max 0.745
_exptl_absorpt_correction_T_min 0.613
_exptl_absorpt_correction_type multi-scan
_exptl_absorpt_process_details '(SADABS; Bruker, 2007)'
_exptl_crystal_colour 'reddish pink'
_exptl_crystal_density_diffrn 1.522
_exptl_crystal_density_meas ?
_exptl_crystal_density_method 'not measured'
_exptl_crystal_description block
_exptl_crystal_F_000 740
_exptl_crystal_size_max 0.20
_exptl_crystal_size_mid 0.18
_exptl_crystal_size_min 0.10
_refine_diff_density_max 0.854
_refine_diff_density_min -0.388
_refine_diff_density_rms 0.067
_refine_ls_extinction_method none
_refine_ls_goodness_of_fit_ref 1.036
_refine_ls_hydrogen_treatment constr
_refine_ls_matrix_type full
_refine_ls_number_parameters 462
_refine_ls_number_reflns 5289
_refine_ls_number_restraints 0
_refine_ls_restrained_S_all 1.036
_refine_ls_R_factor_all 0.1112
_refine_ls_R_factor_gt 0.0621
_refine_ls_shift/su_max 0.000
_refine_ls_shift/su_mean 0.000
_refine_ls_structure_factor_coef Fsqd
_refine_ls_weighting_details 'calc w=1/[\s^2^(Fo^2^)+(0.0518P)^2^+0.0000P] where P=(Fo^2^+2Fc^2^)/3'
_refine_ls_weighting_scheme calc
_refine_ls_wR_factor_gt 0.1291
_refine_ls_wR_factor_ref 0.1422
_reflns_number_gt 3319
_reflns_number_total 5289
_reflns_threshold_expression >2sigma(I)
_cod_data_source_file c2ce26573g.txt
_cod_data_source_block 1comnbz
_cod_depositor_comments
;
The following automatic conversions were performed:

'_exptl_crystal_density_meas' value 'not measured' was changed to '?'
- the value is perceived as not measured.

Automatic conversion script
Id: cif_fix_values 3008 2015-01-20 13:52:24Z robertas 
;
_cod_original_sg_symbol_H-M P-1
_cod_database_code 7209104

loop_
_symmetry_equiv_pos_as_xyz
'x, y, z'
'-x, -y, -z'

loop_
_atom_site_label
_atom_site_type_symbol
_atom_site_fract_x
_atom_site_fract_y
_atom_site_fract_z
_atom_site_U_iso_or_equiv
_atom_site_adp_type
_atom_site_occupancy
_atom_site_symmetry_multiplicity
_atom_site_calc_flag
_atom_site_refinement_flags
Co1 Co 0.31808(5) 0.48470(5) 0.28164(4) 0.0390(2) Uani 1 1 d .
O1 O 0.3823(3) 0.4303(2) 0.41965(19) 0.0435(7) Uani 1 1 d .
O2 O 0.4741(2) 0.3752(2) 0.28185(19) 0.0421(7) Uani 1 1 d .
O3 O 0.5707(3) 0.3004(3) 0.4385(2) 0.0590(9) Uani 1 1 d .
O4 O 0.6312(4) -0.0195(4) -0.1404(3) 0.0987(14) Uani 1 1 d .
O5 O 0.7484(4) 0.0872(3) -0.2460(3) 0.0787(11) Uani 1 1 d .
O6 O 1.0748(5) 0.2614(5) 0.0628(4) 0.145(2) Uani 1 1 d .
O7 O 1.0526(5) 0.2803(5) -0.1002(4) 0.130(2) Uani 1 1 d .
O8 O 0.4696(4) -0.0440(4) -0.2888(4) 0.1443(19) Uani 1 1 d .
H8C H 0.5235 -0.0203 -0.3450 0.173 Uiso 1 1 d R
H8B H 0.5174 -0.0346 -0.2374 0.173 Uiso 1 1 d R
O9 O 0.6816(8) 0.0823(5) -0.4400(4) 0.260(4) Uani 1 1 d .
H9B H 0.6500 0.1477 -0.4766 0.312 Uiso 1 1 d R
H9C H 0.7104 0.0852 -0.3792 0.312 Uiso 1 1 d R
O10 O 0.6369(10) 0.8800(7) 0.4801(8) 0.124(5) Uani 0.617(18) 1 d P
O10A O 0.759(4) 0.941(3) 0.4060(15) 0.28(3) Uani 0.383(18) 1 d P
O11 O 0.890(2) 0.9982(13) 0.4390(15) 0.216(9) Uani 0.452(9) 1 d P
O11A O 0.7241(6) 1.1600(7) 0.3171(6) 0.101(3) Uani 0.548(9) 1 d P
N1 N 0.4220(3) 0.6039(3) 0.2592(2) 0.0411(8) Uani 1 1 d .
N2 N 0.2935(3) 0.5244(3) 0.1295(2) 0.0368(8) Uani 1 1 d .
N3 N 0.1586(3) 0.5831(3) 0.3175(2) 0.0459(9) Uani 1 1 d .
N4 N 0.2082(3) 0.3723(3) 0.2989(2) 0.0419(9) Uani 1 1 d .
N5 N 1.0261(5) 0.2396(4) -0.0124(5) 0.0846(15) Uani 1 1 d .
C1 C 0.4828(4) 0.3639(4) 0.3839(3) 0.0457(11) Uani 1 1 d .
C2 C 0.4813(4) 0.6457(4) 0.3293(3) 0.0470(11) Uani 1 1 d .
H2A H 0.4694 0.6194 0.4001 0.056 Uiso 1 1 calc R
C3 C 0.5599(4) 0.7270(4) 0.2994(4) 0.0556(12) Uani 1 1 d .
H3A H 0.5982 0.7558 0.3501 0.067 Uiso 1 1 calc R
C4 C 0.5815(4) 0.7647(4) 0.1977(4) 0.0578(13) Uani 1 1 d .
H4A H 0.6365 0.8179 0.1785 0.069 Uiso 1 1 calc R
C5 C 0.5204(4) 0.7235(4) 0.1192(3) 0.0460(11) Uani 1 1 d .
C6 C 0.4404(4) 0.6442(3) 0.1561(3) 0.0346(9) Uani 1 1 d .
C7 C 0.3702(4) 0.6001(4) 0.0846(3) 0.0382(10) Uani 1 1 d .
C8 C 0.3803(4) 0.6379(4) -0.0224(3) 0.0451(11) Uani 1 1 d .
C9 C 0.4629(4) 0.7170(4) -0.0580(4) 0.0546(12) Uani 1 1 d .
H9A H 0.4715 0.7416 -0.1296 0.066 Uiso 1 1 calc R
C10 C 0.5309(4) 0.7587(4) 0.0096(4) 0.0589(13) Uani 1 1 d .
H10A H 0.5850 0.8110 -0.0164 0.071 Uiso 1 1 calc R
C11 C 0.3061(4) 0.5904(4) -0.0866(3) 0.0539(12) Uani 1 1 d .
H11A H 0.3094 0.6113 -0.1589 0.065 Uiso 1 1 calc R
C12 C 0.2300(4) 0.5141(4) -0.0424(3) 0.0582(13) Uani 1 1 d .
H12A H 0.1806 0.4830 -0.0846 0.070 Uiso 1 1 calc R
C13 C 0.2256(4) 0.4823(4) 0.0654(3) 0.0496(11) Uani 1 1 d .
H13A H 0.1733 0.4294 0.0940 0.060 Uiso 1 1 calc R
C14 C 0.1383(4) 0.6913(4) 0.3312(3) 0.0551(12) Uani 1 1 d .
H14A H 0.2070 0.7320 0.3167 0.066 Uiso 1 1 calc R
C15 C 0.0182(5) 0.7464(4) 0.3665(4) 0.0669(14) Uani 1 1 d .
H15A H 0.0075 0.8224 0.3747 0.080 Uiso 1 1 calc R
C16 C -0.0830(5) 0.6880(5) 0.3889(4) 0.0640(14) Uani 1 1 d .
H16A H -0.1633 0.7242 0.4125 0.077 Uiso 1 1 calc R
C17 C -0.0671(4) 0.5739(5) 0.3766(3) 0.0588(13) Uani 1 1 d .
C18 C 0.0567(4) 0.5248(4) 0.3407(3) 0.0408(10) Uani 1 1 d .
C19 C 0.0843(4) 0.4092(4) 0.3284(3) 0.0429(11) Uani 1 1 d .
C20 C -0.0121(4) 0.3403(5) 0.3511(3) 0.0501(12) Uani 1 1 d .
C21 C -0.1390(5) 0.3943(6) 0.3859(4) 0.0733(17) Uani 1 1 d .
H21A H -0.2056 0.3512 0.4003 0.088 Uiso 1 1 calc R
C22 C -0.1644(4) 0.5033(6) 0.3981(4) 0.0669(15) Uani 1 1 d .
H22A H -0.2476 0.5339 0.4212 0.080 Uiso 1 1 calc R
C23 C 0.0247(5) 0.2274(5) 0.3400(4) 0.0673(15) Uani 1 1 d .
H23A H -0.0363 0.1787 0.3534 0.081 Uiso 1 1 calc R
C24 C 0.1504(5) 0.1867(4) 0.3094(4) 0.0603(13) Uani 1 1 d .
H24A H 0.1749 0.1104 0.3022 0.072 Uiso 1 1 calc R
C25 C 0.2420(4) 0.2605(4) 0.2890(3) 0.0519(12) Uani 1 1 d .
H25A H 0.3273 0.2325 0.2683 0.062 Uiso 1 1 calc R
C26 C 0.7812(4) 0.0692(4) -0.0663(4) 0.0542(12) Uani 1 1 d .
C27 C 0.8738(4) 0.1381(4) -0.0808(4) 0.0540(12) Uani 1 1 d .
H27A H 0.8978 0.1688 -0.1480 0.065 Uiso 1 1 calc R
C28 C 0.9316(5) 0.1618(4) 0.0051(4) 0.0584(13) Uani 1 1 d .
C29 C 0.8999(6) 0.1180(5) 0.1045(4) 0.0825(17) Uani 1 1 d .
H29A H 0.9393 0.1355 0.1613 0.099 Uiso 1 1 calc R
C30 C 0.8089(6) 0.0476(6) 0.1192(4) 0.0873(18) Uani 1 1 d .
H30A H 0.7878 0.0144 0.1864 0.105 Uiso 1 1 calc R
C31 C 0.7485(5) 0.0259(5) 0.0341(5) 0.0798(16) Uani 1 1 d .
H31A H 0.6837 -0.0193 0.0450 0.096 Uiso 1 1 calc R
C32 C 0.7139(5) 0.0432(4) -0.1581(4) 0.0625(14) Uani 1 1 d .

loop_
_atom_site_aniso_label
_atom_site_aniso_U_11
_atom_site_aniso_U_22
_atom_site_aniso_U_33
_atom_site_aniso_U_23
_atom_site_aniso_U_13
_atom_site_aniso_U_12
Co1 0.0345(3) 0.0496(4) 0.0348(3) -0.0152(3) 0.0022(2) -0.0054(3)
O1 0.0422(17) 0.0553(19) 0.0323(15) -0.0154(14) 0.0059(12) -0.0007(14)
O2 0.0371(16) 0.0528(19) 0.0365(17) -0.0171(14) 0.0028(12) -0.0001(13)
O3 0.0533(19) 0.068(2) 0.0488(19) -0.0110(16) -0.0100(15) 0.0087(17)
O4 0.115(3) 0.094(3) 0.100(3) -0.001(2) -0.024(2) -0.062(3)
O5 0.099(3) 0.073(3) 0.073(3) -0.014(2) -0.016(2) -0.033(2)
O6 0.175(5) 0.161(5) 0.126(4) -0.019(3) -0.066(3) -0.093(4)
O7 0.157(5) 0.149(5) 0.108(4) -0.004(3) -0.026(3) -0.103(4)
O8 0.143(4) 0.148(5) 0.165(5) -0.043(4) -0.046(3) -0.061(4)
O9 0.473(12) 0.127(5) 0.144(5) -0.065(4) -0.157(6) 0.108(6)
O10 0.162(9) 0.126(7) 0.102(8) -0.054(5) -0.023(6) -0.038(6)
O10A 0.39(5) 0.26(3) 0.132(17) -0.11(2) -0.05(2) 0.21(3)
O11 0.35(2) 0.105(10) 0.211(19) -0.037(11) 0.043(15) -0.082(13)
O11A 0.060(5) 0.120(7) 0.146(7) -0.079(5) 0.015(4) -0.022(4)
N1 0.038(2) 0.051(2) 0.037(2) -0.0164(17) 0.0007(15) -0.0064(17)
N2 0.0363(19) 0.043(2) 0.0338(19) -0.0170(16) -0.0024(15) -0.0033(16)
N3 0.042(2) 0.048(2) 0.043(2) -0.0074(18) 0.0017(16) 0.0023(19)
N4 0.0303(19) 0.066(3) 0.0245(18) -0.0066(17) -0.0003(14) 0.0034(18)
N5 0.084(4) 0.082(4) 0.094(4) -0.020(3) -0.033(3) -0.020(3)
C1 0.043(3) 0.063(3) 0.033(3) -0.008(2) -0.001(2) -0.016(2)
C2 0.049(3) 0.055(3) 0.040(3) -0.017(2) -0.006(2) -0.007(2)
C3 0.059(3) 0.055(3) 0.059(3) -0.021(3) -0.016(2) -0.012(3)
C4 0.051(3) 0.047(3) 0.079(4) -0.010(3) -0.005(3) -0.017(2)
C5 0.041(3) 0.045(3) 0.053(3) -0.013(2) 0.001(2) -0.006(2)
C6 0.033(2) 0.035(2) 0.036(2) -0.0104(19) 0.0052(18) -0.0027(19)
C7 0.030(2) 0.048(3) 0.037(2) -0.016(2) 0.0022(18) 0.001(2)
C8 0.044(3) 0.050(3) 0.037(3) -0.007(2) 0.004(2) 0.003(2)
C9 0.067(3) 0.050(3) 0.044(3) -0.011(2) 0.013(2) -0.003(3)
C10 0.062(3) 0.055(3) 0.062(3) -0.007(3) 0.016(3) -0.022(3)
C11 0.060(3) 0.066(3) 0.035(3) -0.015(2) 0.003(2) -0.004(3)
C12 0.062(3) 0.076(4) 0.041(3) -0.024(3) -0.008(2) -0.011(3)
C13 0.047(3) 0.060(3) 0.045(3) -0.014(2) -0.003(2) -0.012(2)
C14 0.054(3) 0.054(3) 0.050(3) -0.011(2) -0.002(2) 0.008(2)
C15 0.066(3) 0.059(3) 0.065(3) -0.017(3) -0.005(3) 0.022(3)
C16 0.052(3) 0.075(4) 0.052(3) -0.014(3) -0.001(2) 0.024(3)
C17 0.041(3) 0.084(4) 0.040(3) 0.000(3) 0.003(2) 0.006(3)
C18 0.032(2) 0.054(3) 0.031(2) -0.009(2) -0.0004(18) 0.006(2)
C19 0.039(2) 0.058(3) 0.031(2) -0.005(2) -0.0034(19) -0.009(2)
C20 0.044(3) 0.070(4) 0.039(3) -0.010(2) -0.004(2) -0.017(3)
C21 0.039(3) 0.126(6) 0.051(3) 0.000(3) 0.000(2) -0.023(3)
C22 0.032(3) 0.105(5) 0.054(3) -0.008(3) 0.005(2) 0.008(3)
C23 0.063(3) 0.096(5) 0.055(3) -0.015(3) -0.007(3) -0.040(3)
C24 0.066(3) 0.062(3) 0.058(3) -0.014(3) -0.005(3) -0.019(3)
C25 0.048(3) 0.059(3) 0.049(3) -0.016(2) 0.003(2) -0.008(3)
C26 0.057(3) 0.043(3) 0.063(3) -0.012(2) -0.005(2) -0.007(2)
C27 0.060(3) 0.045(3) 0.055(3) -0.008(2) -0.010(2) -0.001(2)
C28 0.058(3) 0.056(3) 0.062(3) -0.012(3) -0.014(3) -0.009(3)
C29 0.083(4) 0.102(5) 0.064(4) -0.024(4) -0.017(3) -0.009(4)
C30 0.102(5) 0.104(5) 0.061(4) -0.020(3) 0.000(3) -0.026(4)
C31 0.079(4) 0.084(4) 0.079(4) -0.012(3) 0.003(3) -0.027(3)
C32 0.077(4) 0.043(3) 0.068(4) -0.010(3) -0.003(3) -0.011(3)

loop_
_atom_type_symbol
_atom_type_description
_atom_type_scat_dispersion_real
_atom_type_scat_dispersion_imag
_atom_type_scat_source
C C 0.0033 0.0016 'International Tables Vol C Tables 4.2.6.8 and 6.1.1.4'
H H 0.0000 0.0000 'International Tables Vol C Tables 4.2.6.8 and 6.1.1.4'
N N 0.0061 0.0033 'International Tables Vol C Tables 4.2.6.8 and 6.1.1.4'
O O 0.0106 0.0060 'International Tables Vol C Tables 4.2.6.8 and 6.1.1.4'
Co Co 0.3494 0.9721 'International Tables Vol C Tables 4.2.6.8 and 6.1.1.4'

loop_
_geom_angle_atom_site_label_1
_geom_angle_atom_site_label_2
_geom_angle_atom_site_label_3
_geom_angle
O2 Co1 O1 69.26(11)
O2 Co1 N4 92.99(13)
O1 Co1 N4 90.25(12)
O2 Co1 N1 89.53(12)
O1 Co1 N1 92.41(13)
N4 Co1 N1 176.86(14)
O2 Co1 N3 166.08(12)
O1 Co1 N3 97.20(12)
N4 Co1 N3 83.56(15)
N1 Co1 N3 94.43(15)
O2 Co1 N2 97.67(12)
O1 Co1 N2 166.46(12)
N4 Co1 N2 94.06(13)
N1 Co1 N2 83.73(13)
N3 Co1 N2 96.03(13)
C1 O1 Co1 90.3(2)
C1 O2 Co1 90.7(2)
H8C O8 H8B 98.6
H9B O9 H9C 114.6
O11 O10A O10 132.8(12)
C2 N1 C6 118.0(4)
C2 N1 Co1 129.1(3)
C6 N1 Co1 112.8(2)
C13 N2 C7 117.0(3)
C13 N2 Co1 130.9(3)
C7 N2 Co1 111.8(2)
C14 N3 C18 117.4(4)
C14 N3 Co1 130.5(3)
C18 N3 Co1 111.7(3)
C19 N4 C25 117.5(4)
C19 N4 Co1 114.4(3)
C25 N4 Co1 128.1(3)
O7 N5 O6 122.0(6)
O7 N5 C28 119.7(5)
O6 N5 C28 118.3(6)
O3 C1 O1 124.7(4)
O3 C1 O2 125.5(4)
O1 C1 O2 109.8(4)
N1 C2 C3 121.7(4)
N1 C2 H2A 119.1
C3 C2 H2A 119.1
C4 C3 C2 120.5(4)
C4 C3 H3A 119.7
C2 C3 H3A 119.7
C3 C4 C5 120.3(4)
C3 C4 H4A 119.8
C5 C4 H4A 119.8
C6 C5 C10 118.4(4)
C6 C5 C4 115.3(4)
C10 C5 C4 126.2(4)
N1 C6 C5 124.1(4)
N1 C6 C7 115.6(3)
C5 C6 C7 120.3(4)
N2 C7 C8 124.8(4)
N2 C7 C6 115.2(3)
C8 C7 C6 120.0(4)
C7 C8 C9 118.8(4)
C7 C8 C11 115.8(4)
C9 C8 C11 125.5(4)
C10 C9 C8 121.5(4)
C10 C9 H9A 119.2
C8 C9 H9A 119.2
C9 C10 C5 121.0(4)
C9 C10 H10A 119.5
C5 C10 H10A 119.5
C12 C11 C8 119.8(4)
C12 C11 H11A 120.1
C8 C11 H11A 120.1
C11 C12 C13 120.1(4)
C11 C12 H12A 119.9
C13 C12 H12A 119.9
N2 C13 C12 122.5(4)
N2 C13 H13A 118.7
C12 C13 H13A 118.7
N3 C14 C15 122.8(5)
N3 C14 H14A 118.6
C15 C14 H14A 118.6
C16 C15 C14 119.5(5)
C16 C15 H15A 120.3
C14 C15 H15A 120.3
C15 C16 C17 120.3(4)
C15 C16 H16A 119.9
C17 C16 H16A 119.9
C16 C17 C18 116.7(5)
C16 C17 C22 125.8(5)
C18 C17 C22 117.5(5)
N3 C18 C17 123.3(4)
N3 C18 C19 115.4(4)
C17 C18 C19 121.3(4)
N4 C19 C20 124.6(4)
N4 C19 C18 114.8(4)
C20 C19 C18 120.6(4)
C23 C20 C19 116.7(4)
C23 C20 C21 126.7(5)
C19 C20 C21 116.6(5)
C22 C21 C20 122.6(5)
C22 C21 H21A 118.7
C20 C21 H21A 118.7
C21 C22 C17 121.4(5)
C21 C22 H22A 119.3
C17 C22 H22A 119.3
C24 C23 C20 120.5(4)
C24 C23 H23A 119.8
C20 C23 H23A 119.8
C23 C24 C25 119.6(5)
C23 C24 H24A 120.2
C25 C24 H24A 120.2
N4 C25 C24 121.1(4)
N4 C25 H25A 119.4
C24 C25 H25A 119.4
C27 C26 C31 118.2(5)
C27 C26 C32 121.2(5)
C31 C26 C32 120.6(5)
C26 C27 C28 119.6(5)
C26 C27 H27A 120.2
C28 C27 H27A 120.2
C29 C28 C27 122.0(5)
C29 C28 N5 119.4(5)
C27 C28 N5 118.5(5)
C28 C29 C30 118.5(5)
C28 C29 H29A 120.7
C30 C29 H29A 120.7
C29 C30 C31 119.8(6)
C29 C30 H30A 120.1
C31 C30 H30A 120.1
C26 C31 C30 121.8(5)
C26 C31 H31A 119.1
C30 C31 H31A 119.1
O4 C32 O5 125.5(5)
O4 C32 C26 118.3(5)
O5 C32 C26 116.1(5)

loop_
_geom_bond_atom_site_label_1
_geom_bond_atom_site_label_2
_geom_bond_distance
Co1 O2 1.885(3)
Co1 O1 1.896(3)
Co1 N4 1.902(4)
Co1 N1 1.925(3)
Co1 N3 1.938(3)
Co1 N2 1.964(3)
O1 C1 1.312(5)
O2 C1 1.314(4)
O3 C1 1.229(5)
O4 C32 1.231(6)
O5 C32 1.240(5)
O6 N5 1.205(6)
O7 N5 1.202(6)
O8 H8C 0.9367
O8 H8B 0.8808
O9 H9B 0.8600
O9 H9C 0.8634
O10 O10A 1.75(4)
O10A O11 1.72(4)
N1 C2 1.334(5)
N1 C6 1.360(4)
N2 C13 1.330(5)
N2 C7 1.358(5)
N3 C14 1.330(5)
N3 C18 1.365(5)
N4 C19 1.339(5)
N4 C25 1.361(5)
N5 C28 1.459(6)
C2 C3 1.381(6)
C2 H2A 0.9300
C3 C4 1.343(6)
C3 H3A 0.9300
C4 C5 1.425(6)
C4 H4A 0.9300
C5 C6 1.389(5)
C5 C10 1.417(6)
C6 C7 1.428(5)
C7 C8 1.391(5)
C8 C9 1.402(6)
C8 C11 1.412(6)
C9 C10 1.361(6)
C9 H9A 0.9300
C10 H10A 0.9300
C11 C12 1.357(6)
C11 H11A 0.9300
C12 C13 1.386(6)
C12 H12A 0.9300
C13 H13A 0.9300
C14 C15 1.396(6)
C14 H14A 0.9300
C15 C16 1.359(7)
C15 H15A 0.9300
C16 C17 1.397(7)
C16 H16A 0.9300
C17 C18 1.404(5)
C17 C22 1.422(7)
C18 C19 1.411(6)
C19 C20 1.400(6)
C20 C23 1.380(6)
C20 C21 1.445(7)
C21 C22 1.333(7)
C21 H21A 0.9300
C22 H22A 0.9300
C23 C24 1.369(6)
C23 H23A 0.9300
C24 C25 1.402(6)
C24 H24A 0.9300
C25 H25A 0.9300
C26 C27 1.366(6)
C26 C31 1.370(6)
C26 C32 1.509(7)
C27 C28 1.382(6)
C27 H27A 0.9300
C28 C29 1.357(6)
C29 C30 1.364(7)
C29 H29A 0.9300
C30 C31 1.377(7)
C30 H30A 0.9300
C31 H31A 0.9300
